data_7104636
loop_
_publ_author_name
'Hu, Yimin'
'Ouyang, Ying'
'Qu, Yuan'
'Hu, Qiong'
'Yao, Hao'

_publ_section_title
;
 Rapid construction of five contiguous stereocenters in a multi-cascade
 reaction.
;
_journal_issue 30
_journal_name_full 'Chemical communications (Cambridge, England)'
_journal_page_first 4575
_journal_page_last 4577
_journal_paper_doi 10.1039/b900770a
_journal_volume 34
_journal_year 2009
_chemical_formula_moiety 'C22 H22 Cl N O'
_chemical_formula_sum 'C22 H22 Cl N O'
_chemical_formula_weight 351.86
_chemical_melting_point 437
_chemical_name_common
;
4-Benzyl-9-chloro-1,2,3,3a,4,5a,6,10b-octahydronaphtho(3,2,1-
cd)indol-5(3a1H)-on
;
_chemical_name_systematic
;
?
;
_space_group_IT_number 14
_symmetry_cell_setting monoclinic
_symmetry_space_group_name_Hall '-P 2yn'
_symmetry_space_group_name_H-M 'P 1 21/n 1'
_atom_sites_solution_hydrogens geom
_atom_sites_solution_primary direct
_atom_sites_solution_secondary difmap
_audit_creation_method SHELXL-97
_cell_angle_alpha 90.00
_cell_angle_beta 114.161(7)
_cell_angle_gamma 90.00
_cell_formula_units_Z 4
_cell_length_a 9.4020(14)
_cell_length_b 20.083(3)
_cell_length_c 10.376(2)
_cell_measurement_reflns_used 3875
_cell_measurement_temperature 291(2)
_cell_measurement_theta_max 23.18
_cell_measurement_theta_min 2.05
_cell_volume 1787.6(5)
_computing_cell_refinement SMART
_computing_data_collection 'SMART (Bruker, 2000)'
_computing_data_reduction 'SAINT (Bruker, 2000)'
_computing_molecular_graphics SHELXTL
_computing_publication_material SHELXTL
_computing_structure_refinement SHELXTL
_computing_structure_solution 'SHELXTL (Bruker, 2000)'
_diffrn_ambient_temperature 291(2)
_diffrn_measured_fraction_theta_full 1.000
_diffrn_measured_fraction_theta_max 1.000
_diffrn_measurement_device_type 'Bruker Smart Apex CCD'
_diffrn_measurement_method 'phi and omega scans'
_diffrn_radiation_monochromator graphite
_diffrn_radiation_source 'sealed tube'
_diffrn_radiation_type MoK\a
_diffrn_radiation_wavelength 0.71073
_diffrn_reflns_av_R_equivalents 0.0386
_diffrn_reflns_av_sigmaI/netI 0.0655
_diffrn_reflns_limit_h_max 10
_diffrn_reflns_limit_h_min -11
_diffrn_reflns_limit_k_max 24
_diffrn_reflns_limit_k_min 0
_diffrn_reflns_limit_l_max 12
_diffrn_reflns_limit_l_min 0
_diffrn_reflns_number 6500
_diffrn_reflns_theta_full 25.27
_diffrn_reflns_theta_max 25.27
_diffrn_reflns_theta_min 2.03
_exptl_absorpt_coefficient_mu 0.223
_exptl_absorpt_correction_T_max 0.96
_exptl_absorpt_correction_T_min 0.94
_exptl_absorpt_correction_type multi-scan
_exptl_absorpt_process_details 'SADABS; Bruker, 2000'
_exptl_crystal_density_diffrn 1.307
_exptl_crystal_density_method 'not measured'
_exptl_crystal_F_000 744
_exptl_crystal_size_max 0.30
_exptl_crystal_size_mid 0.30
_exptl_crystal_size_min 0.20
_refine_diff_density_max 0.181
_refine_diff_density_min -0.225
_refine_diff_density_rms 0.045
_refine_ls_extinction_method none
_refine_ls_goodness_of_fit_ref 1.088
_refine_ls_hydrogen_treatment constr
_refine_ls_matrix_type full
_refine_ls_number_parameters 226
_refine_ls_number_reflns 3250
_refine_ls_number_restraints 0
_refine_ls_restrained_S_all 1.088
_refine_ls_R_factor_all 0.0852
_refine_ls_R_factor_gt 0.0595
_refine_ls_shift/su_max 0.000
_refine_ls_shift/su_mean 0.000
_refine_ls_structure_factor_coef Fsqd
_refine_ls_weighting_details 'calc w=1/[\s^2^(Fo^2^)+(0.0552P)^2^] where P=(Fo^2^+2Fc^2^)/3'
_refine_ls_weighting_scheme calc
_refine_ls_wR_factor_gt 0.1254
_refine_ls_wR_factor_ref 0.1309
_reflns_number_gt 2233
_reflns_number_total 3250
_reflns_threshold_expression >2sigma(I)
_cod_data_source_file b900770a.txt
_cod_data_source_block CCDC-715805
_cod_depositor_comments
;
The following automatic conversions were performed:
'_symmetry_cell_setting' value 'Monoclinic' changed to 'monoclinic'
according to '/home/saulius/struct/CIF-dictionaries/cif_core.dic'
dictionary named 'cif_core.dic' version 2.4.1 from 2010-06-29.

Automatic conversion script
Id: cif_fix_enum 1527 2010-12-29 10:47:43Z saulius 

The following automatic conversions were performed:

'_chemical_melting_point' value '437K' was changed to '437' - the
value should be numeric and without a unit designator.

Automatic conversion script
Id: cif_fix_values 1646 2011-03-28 12:23:43Z adriana 
;
_cod_original_sg_symbol_H-M 'P2(1)/n '
_cod_database_code 7104636

loop_
_symmetry_equiv_pos_as_xyz
'x, y, z'
'-x+1/2, y+1/2, -z+1/2'
'-x, -y, -z'
'x-1/2, -y-1/2, z-1/2'

loop_
_atom_site_label
_atom_site_type_symbol
_atom_site_fract_x
_atom_site_fract_y
_atom_site_fract_z
_atom_site_U_iso_or_equiv
_atom_site_adp_type
_atom_site_occupancy
_atom_site_symmetry_multiplicity
_atom_site_calc_flag
_atom_site_refinement_flags
_atom_site_disorder_assembly
_atom_site_disorder_group
C1 C -0.1037(3) 0.41727(13) 0.0751(3) 0.0438(6) Uani 1 1 d . . .
H1A H -0.1910 0.4037 -0.0035 0.053 Uiso 1 1 calc R . .
C2 C 0.0365(3) 0.42019(14) 0.0686(3) 0.0481(7) Uani 1 1 d . . .
H2A H 0.0447 0.4083 -0.0147 0.058 Uiso 1 1 calc R . .
C3 C 0.1678(3) 0.44042(13) 0.1831(3) 0.0428(6) Uani 1 1 d . . .
H3A H 0.2634 0.4429 0.1766 0.051 Uiso 1 1 calc R . .
C4 C 0.1563(3) 0.45688(14) 0.3067(3) 0.0434(6) Uani 1 1 d . . .
C5 C 0.0126(3) 0.45328(14) 0.3136(3) 0.0485(7) Uani 1 1 d . . .
H5A H 0.0042 0.4638 0.3975 0.058 Uiso 1 1 calc R . .
C6 C -0.1179(3) 0.43430(13) 0.1978(3) 0.0439(6) Uani 1 1 d . . .
H6A H -0.2147 0.4330 0.2023 0.053 Uiso 1 1 calc R . .
C7 C 0.3008(3) 0.47829(14) 0.4314(3) 0.0454(6) Uani 1 1 d . . .
H7A H 0.3888 0.4769 0.4054 0.055 Uiso 1 1 calc R . .
H7B H 0.2880 0.5240 0.4549 0.055 Uiso 1 1 calc R . .
C8 C 0.3370(3) 0.36338(13) 0.5476(3) 0.0425(6) Uani 1 1 d . . .
H8A H 0.2419 0.3471 0.4703 0.051 Uiso 1 1 calc R . .
C9 C 0.3342(3) 0.34645(13) 0.6893(3) 0.0400(6) Uani 1 1 d . . .
H9A H 0.2275 0.3528 0.6812 0.048 Uiso 1 1 calc R . .
C10 C 0.4352(3) 0.40027(13) 0.7842(3) 0.0400(6) Uani 1 1 d . . .
H10A H 0.5434 0.3887 0.8040 0.048 Uiso 1 1 calc R . .
C11 C 0.3945(3) 0.45996(13) 0.6880(3) 0.0415(6) Uani 1 1 d . . .
C12 C 0.4800(3) 0.33764(13) 0.5303(3) 0.0452(6) Uani 1 1 d . . .
H12A H 0.5706 0.3633 0.5897 0.054 Uiso 1 1 calc R . .
H12B H 0.4659 0.3432 0.4330 0.054 Uiso 1 1 calc R . .
C13 C 0.5072(3) 0.26351(14) 0.5714(3) 0.0443(6) Uani 1 1 d . . .
H13A H 0.4180 0.2376 0.5102 0.053 Uiso 1 1 calc R . .
H13B H 0.5983 0.2477 0.5590 0.053 Uiso 1 1 calc R . .
C14 C 0.5313(3) 0.25423(14) 0.7252(3) 0.0429(6) Uani 1 1 d . . .
H14A H 0.6216 0.2796 0.7861 0.052 Uiso 1 1 calc R . .
H14B H 0.5513 0.2076 0.7507 0.052 Uiso 1 1 calc R . .
C15 C 0.3872(3) 0.27728(13) 0.7481(3) 0.0403(6) Uani 1 1 d . . .
H15A H 0.3021 0.2464 0.6966 0.048 Uiso 1 1 calc R . .
C16 C 0.4125(3) 0.27540(12) 0.9028(3) 0.0400(6) Uani 1 1 d . . .
C17 C 0.4351(3) 0.33301(13) 0.9848(3) 0.0436(6) Uani 1 1 d . . .
C18 C 0.4229(3) 0.40244(13) 0.9225(3) 0.0410(6) Uani 1 1 d . . .
H18A H 0.3239 0.4221 0.9100 0.049 Uiso 1 1 calc R . .
H18B H 0.5054 0.4302 0.9876 0.049 Uiso 1 1 calc R . .
C19 C 0.4099(3) 0.21371(13) 0.9631(3) 0.0468(7) Uani 1 1 d . . .
H19A H 0.3893 0.1753 0.9084 0.056 Uiso 1 1 calc R . .
C20 C 0.4378(3) 0.20961(14) 1.1039(3) 0.0461(6) Uani 1 1 d . . .
C21 C 0.4684(3) 0.26479(15) 1.1869(3) 0.0449(6) Uani 1 1 d . . .
H21A H 0.4895 0.2613 1.2823 0.054 Uiso 1 1 calc R . .
C22 C 0.4676(3) 0.32652(14) 1.1261(3) 0.0444(6) Uani 1 1 d . . .
H22A H 0.4897 0.3644 1.1825 0.053 Uiso 1 1 calc R . .
Cl1 Cl 0.43067(10) 0.13198(4) 1.17662(9) 0.0645(3) Uani 1 1 d . . .
N1 N 0.3347(3) 0.43723(11) 0.5544(2) 0.0449(5) Uani 1 1 d . . .
O1 O 0.4152(2) 0.51912(9) 0.72139(18) 0.0424(4) Uani 1 1 d . . .

loop_
_atom_site_aniso_label
_atom_site_aniso_U_11
_atom_site_aniso_U_22
_atom_site_aniso_U_33
_atom_site_aniso_U_23
_atom_site_aniso_U_13
_atom_site_aniso_U_12
C1 0.0400(14) 0.0412(15) 0.0417(14) 0.0054(11) 0.0082(12) -0.0079(11)
C2 0.0451(15) 0.0470(16) 0.0481(16) -0.0087(12) 0.0149(13) -0.0123(12)
C3 0.0378(14) 0.0443(15) 0.0412(14) 0.0040(12) 0.0109(11) 0.0001(12)
C4 0.0429(15) 0.0415(15) 0.0408(14) 0.0043(11) 0.0118(12) 0.0005(11)
C5 0.0445(15) 0.0469(16) 0.0499(16) -0.0116(12) 0.0150(13) 0.0034(12)
C6 0.0417(14) 0.0382(14) 0.0458(15) 0.0079(12) 0.0119(12) 0.0001(11)
C7 0.0492(16) 0.0379(13) 0.0463(14) 0.0010(12) 0.0165(12) -0.0172(12)
C8 0.0443(14) 0.0361(13) 0.0424(14) -0.0014(11) 0.0128(11) 0.0006(11)
C9 0.0399(14) 0.0323(13) 0.0413(14) -0.0031(11) 0.0102(11) 0.0011(10)
C10 0.0387(14) 0.0357(13) 0.0438(14) -0.0040(11) 0.0151(11) -0.0019(11)
C11 0.0446(14) 0.0356(14) 0.0457(14) -0.0034(11) 0.0198(12) -0.0047(11)
C12 0.0412(14) 0.0455(15) 0.0437(14) 0.0020(12) 0.0122(12) 0.0019(11)
C13 0.0423(15) 0.0471(15) 0.0398(15) 0.0026(12) 0.0129(12) 0.0104(12)
C14 0.0433(14) 0.0423(15) 0.0400(14) 0.0000(11) 0.0138(12) 0.0094(11)
C15 0.0395(14) 0.0365(14) 0.0387(14) -0.0033(11) 0.0098(11) 0.0018(11)
C16 0.0444(14) 0.0327(13) 0.0427(15) -0.0022(11) 0.0179(11) 0.0007(11)
C17 0.0495(15) 0.0338(13) 0.0388(13) -0.0034(11) 0.0092(12) 0.0002(11)
C18 0.0439(14) 0.0331(13) 0.0425(14) -0.0051(11) 0.0142(12) -0.0024(11)
C19 0.0553(17) 0.0332(13) 0.0447(15) -0.0013(11) 0.0132(13) -0.0018(12)
C20 0.0435(15) 0.0427(15) 0.0442(14) 0.0059(12) 0.0099(12) 0.0028(12)
C21 0.0410(14) 0.0517(16) 0.0402(14) 0.0019(12) 0.0149(12) 0.0020(12)
C22 0.0448(14) 0.0428(15) 0.0405(14) -0.0035(12) 0.0122(12) 0.0050(12)
Cl1 0.0626(5) 0.0578(5) 0.0616(5) 0.0169(4) 0.0136(4) -0.0047(4)
N1 0.0465(13) 0.0374(12) 0.0430(12) -0.0013(10) 0.0103(10) -0.0032(10)
O1 0.0440(10) 0.0393(10) 0.0402(9) -0.0059(8) 0.0134(8) -0.0071(8)

loop_
_atom_type_symbol
_atom_type_description
_atom_type_scat_dispersion_real
_atom_type_scat_dispersion_imag
_atom_type_scat_source
C C 0.0033 0.0016 'International Tables Vol C Tables 4.2.6.8 and 6.1.1.4'
H H 0.0000 0.0000 'International Tables Vol C Tables 4.2.6.8 and 6.1.1.4'
N N 0.0061 0.0033 'International Tables Vol C Tables 4.2.6.8 and 6.1.1.4'
O O 0.0106 0.0060 'International Tables Vol C Tables 4.2.6.8 and 6.1.1.4'
Cl Cl 0.1484 0.1585 'International Tables Vol C Tables 4.2.6.8 and 6.1.1.4'

loop_
_geom_angle_atom_site_label_1
_geom_angle_atom_site_label_2
_geom_angle_atom_site_label_3
_geom_angle
_geom_angle_site_symmetry_1
_geom_angle_site_symmetry_3
_geom_angle_publ_flag
C2 C1 C6 120.2(3) . . ?
C2 C1 H1A 119.9 . . ?
C6 C1 H1A 119.9 . . ?
C1 C2 C3 121.2(3) . . ?
C1 C2 H2A 119.4 . . ?
C3 C2 H2A 119.4 . . ?
C4 C3 C2 119.5(3) . . ?
C4 C3 H3A 120.3 . . ?
C2 C3 H3A 120.3 . . ?
C3 C4 C5 119.2(2) . . ?
C3 C4 C7 119.0(2) . . ?
C5 C4 C7 121.8(2) . . ?
C6 C5 C4 120.7(3) . . ?
C6 C5 H5A 119.7 . . ?
C4 C5 H5A 119.7 . . ?
C5 C6 C1 119.2(3) . . ?
C5 C6 H6A 120.4 . . ?
C1 C6 H6A 120.4 . . ?
N1 C7 C4 113.1(2) . . ?
N1 C7 H7A 109.0 . . ?
C4 C7 H7A 109.0 . . ?
N1 C7 H7B 109.0 . . ?
C4 C7 H7B 109.0 . . ?
H7A C7 H7B 107.8 . . ?
N1 C8 C12 112.1(2) . . ?
N1 C8 C9 99.8(2) . . ?
C12 C8 C9 113.9(2) . . ?
N1 C8 H8A 110.2 . . ?
C12 C8 H8A 110.2 . . ?
C9 C8 H8A 110.2 . . ?
C10 C9 C15 112.2(2) . . ?
C10 C9 C8 102.5(2) . . ?
C15 C9 C8 117.5(2) . . ?
C10 C9 H9A 108.1 . . ?
C15 C9 H9A 108.1 . . ?
C8 C9 H9A 108.1 . . ?
C18 C10 C11 121.2(2) . . ?
C18 C10 C9 112.0(2) . . ?
C11 C10 C9 102.5(2) . . ?
C18 C10 H10A 106.8 . . ?
C11 C10 H10A 106.8 . . ?
C9 C10 H10A 106.8 . . ?
O1 C11 N1 124.7(2) . . ?
O1 C11 C10 127.9(2) . . ?
N1 C11 C10 107.4(2) . . ?
C8 C12 C13 110.6(2) . . ?
C8 C12 H12A 109.5 . . ?
C13 C12 H12A 109.5 . . ?
C8 C12 H12B 109.5 . . ?
C13 C12 H12B 109.5 . . ?
H12A C12 H12B 108.1 . . ?
C14 C13 C12 110.1(2) . . ?
C14 C13 H13A 109.6 . . ?
C12 C13 H13A 109.6 . . ?
C14 C13 H13B 109.6 . . ?
C12 C13 H13B 109.6 . . ?
H13A C13 H13B 108.2 . . ?
C13 C14 C15 111.1(2) . . ?
C13 C14 H14A 109.4 . . ?
C15 C14 H14A 109.4 . . ?
C13 C14 H14B 109.4 . . ?
C15 C14 H14B 109.4 . . ?
H14A C14 H14B 108.0 . . ?
C9 C15 C16 109.3(2) . . ?
C9 C15 C14 112.2(2) . . ?
C16 C15 C14 112.8(2) . . ?
C9 C15 H15A 107.4 . . ?
C16 C15 H15A 107.4 . . ?
C14 C15 H15A 107.4 . . ?
C19 C16 C17 119.2(2) . . ?
C19 C16 C15 118.2(2) . . ?
C17 C16 C15 122.6(2) . . ?
C22 C17 C16 118.8(3) . . ?
C22 C17 C18 119.0(2) . . ?
C16 C17 C18 122.2(2) . . ?
C10 C18 C17 111.2(2) . . ?
C10 C18 H18A 109.4 . . ?
C17 C18 H18A 109.4 . . ?
C10 C18 H18B 109.4 . . ?
C17 C18 H18B 109.4 . . ?
H18A C18 H18B 108.0 . . ?
C20 C19 C16 120.0(3) . . ?
C20 C19 H19A 120.0 . . ?
C16 C19 H19A 120.0 . . ?
C21 C20 C19 121.5(3) . . ?
C21 C20 Cl1 119.3(2) . . ?
C19 C20 Cl1 119.2(2) . . ?
C20 C21 C22 118.6(3) . . ?
C20 C21 H21A 120.7 . . ?
C22 C21 H21A 120.7 . . ?
C17 C22 C21 121.7(3) . . ?
C17 C22 H22A 119.1 . . ?
C21 C22 H22A 119.1 . . ?
C11 N1 C7 124.5(2) . . ?
C11 N1 C8 112.3(2) . . ?
C7 N1 C8 122.1(2) . . ?

loop_
_geom_bond_atom_site_label_1
_geom_bond_atom_site_label_2
_geom_bond_distance
_geom_bond_site_symmetry_2
_geom_bond_publ_flag
C1 C2 1.348(4) . ?
C1 C6 1.377(4) . ?
C1 H1A 0.9300 . ?
C2 C3 1.379(4) . ?
C2 H2A 0.9300 . ?
C3 C4 1.370(4) . ?
C3 H3A 0.9300 . ?
C4 C5 1.384(4) . ?
C4 C7 1.505(4) . ?
C5 C6 1.374(4) . ?
C5 H5A 0.9300 . ?
C6 H6A 0.9300 . ?
C7 N1 1.441(3) . ?
C7 H7A 0.9700 . ?
C7 H7B 0.9700 . ?
C8 N1 1.485(3) . ?
C8 C12 1.518(4) . ?
C8 C9 1.520(4) . ?
C8 H8A 0.9800 . ?
C9 C10 1.508(3) . ?
C9 C15 1.517(3) . ?
C9 H9A 0.9800 . ?
C10 C18 1.487(4) . ?
C10 C11 1.506(4) . ?
C10 H10A 0.9800 . ?
C11 O1 1.230(3) . ?
C11 N1 1.345(3) . ?
C12 C13 1.541(4) . ?
C12 H12A 0.9700 . ?
C12 H12B 0.9700 . ?
C13 C14 1.529(4) . ?
C13 H13A 0.9700 . ?
C13 H13B 0.9700 . ?
C14 C15 1.539(4) . ?
C14 H14A 0.9700 . ?
C14 H14B 0.9700 . ?
C15 C16 1.524(3) . ?
C15 H15A 0.9800 . ?
C16 C19 1.393(4) . ?
C16 C17 1.400(4) . ?
C17 C22 1.376(4) . ?
C17 C18 1.521(4) . ?
C18 H18A 0.9700 . ?
C18 H18B 0.9700 . ?
C19 C20 1.376(4) . ?
C19 H19A 0.9300 . ?
C20 C21 1.360(4) . ?
C20 Cl1 1.745(3) . ?
C21 C22 1.389(4) . ?
C21 H21A 0.9300 . ?
C22 H22A 0.9300 . ?

loop_
_geom_torsion_atom_site_label_1
_geom_torsion_atom_site_label_2
_geom_torsion_atom_site_label_3
_geom_torsion_atom_site_label_4
_geom_torsion
_geom_torsion_site_symmetry_1
_geom_torsion_site_symmetry_2
_geom_torsion_site_symmetry_3
_geom_torsion_site_symmetry_4
_geom_torsion_publ_flag
C6 C1 C2 C3 -0.4(4) . . . . ?
C1 C2 C3 C4 1.1(4) . . . . ?
C2 C3 C4 C5 -0.5(4) . . . . ?
C2 C3 C4 C7 179.4(3) . . . . ?
C3 C4 C5 C6 -0.8(4) . . . . ?
C7 C4 C5 C6 179.3(3) . . . . ?
C4 C5 C6 C1 1.5(4) . . . . ?
C2 C1 C6 C5 -0.9(4) . . . . ?
C3 C4 C7 N1 -122.0(3) . . . . ?
C5 C4 C7 N1 57.9(4) . . . . ?
N1 C8 C9 C10 -37.2(2) . . . . ?
C12 C8 C9 C10 82.4(3) . . . . ?
N1 C8 C9 C15 -160.6(2) . . . . ?
C12 C8 C9 C15 -41.0(3) . . . . ?
C15 C9 C10 C18 -65.2(3) . . . . ?
C8 C9 C10 C18 167.9(2) . . . . ?
C15 C9 C10 C11 163.4(2) . . . . ?
C8 C9 C10 C11 36.5(2) . . . . ?
C18 C10 C11 O1 35.2(4) . . . . ?
C9 C10 C11 O1 160.8(3) . . . . ?
C18 C10 C11 N1 -147.1(2) . . . . ?
C9 C10 C11 N1 -21.5(3) . . . . ?
N1 C8 C12 C13 161.7(2) . . . . ?
C9 C8 C12 C13 49.2(3) . . . . ?
C8 C12 C13 C14 -59.8(3) . . . . ?
C12 C13 C14 C15 60.7(3) . . . . ?
C10 C9 C15 C16 48.4(3) . . . . ?
C8 C9 C15 C16 166.8(2) . . . . ?
C10 C9 C15 C14 -77.5(3) . . . . ?
C8 C9 C15 C14 40.9(3) . . . . ?
C13 C14 C15 C9 -50.3(3) . . . . ?
C13 C14 C15 C16 -174.2(2) . . . . ?
C9 C15 C16 C19 158.8(2) . . . . ?
C14 C15 C16 C19 -75.6(3) . . . . ?
C9 C15 C16 C17 -19.9(3) . . . . ?
C14 C15 C16 C17 105.7(3) . . . . ?
C19 C16 C17 C22 5.7(4) . . . . ?
C15 C16 C17 C22 -175.6(3) . . . . ?
C19 C16 C17 C18 -173.6(3) . . . . ?
C15 C16 C17 C18 5.1(4) . . . . ?
C11 C10 C18 C17 167.5(2) . . . . ?
C9 C10 C18 C17 46.3(3) . . . . ?
C22 C17 C18 C10 162.9(2) . . . . ?
C16 C17 C18 C10 -17.8(4) . . . . ?
C17 C16 C19 C20 -3.6(4) . . . . ?
C15 C16 C19 C20 177.7(3) . . . . ?
C16 C19 C20 C21 -0.1(5) . . . . ?
C16 C19 C20 Cl1 178.9(2) . . . . ?
C19 C20 C21 C22 1.5(4) . . . . ?
Cl1 C20 C21 C22 -177.5(2) . . . . ?
C16 C17 C22 C21 -4.3(4) . . . . ?
C18 C17 C22 C21 175.0(2) . . . . ?
C20 C21 C22 C17 0.7(4) . . . . ?
O1 C11 N1 C7 6.5(4) . . . . ?
C10 C11 N1 C7 -171.3(2) . . . . ?
O1 C11 N1 C8 174.9(2) . . . . ?
C10 C11 N1 C8 -3.0(3) . . . . ?
C4 C7 N1 C11 -143.6(3) . . . . ?
C4 C7 N1 C8 49.2(4) . . . . ?
C12 C8 N1 C11 -95.2(3) . . . . ?
C9 C8 N1 C11 25.7(3) . . . . ?
C12 C8 N1 C7 73.5(3) . . . . ?
C9 C8 N1 C7 -165.6(2) . . . . ?
